data_7201151
loop_
_publ_author_name
'Motokawa, N.'
'Oyama, T.'
'Matsunaga, S.'
'Miyasaka, H.'
'Yamashita, M.'
'Dunbar, K. R.'

_publ_section_title
;
 Charge-transfer two-dimensional layers constructed from a
 2&#x2009;:&#x2009;1 assembly of paddlewheel diruthenium(II,II)
 complexes and bis[1,2,5]thiadizolotetracyanoquinodimethane: bulk
 magnetic behavior as a function of inter-layer interactions
;
_journal_issue 10
_journal_name_full CrystEngComm
_journal_page_first 2121
_journal_paper_doi 10.1039/b905486c
_journal_volume 11
_journal_year 2009
_chemical_formula_moiety 'C72 H40 Cl8 F8 N8 O16 Ru4 S2 '
_chemical_formula_sum 'C72 H40 Cl8 F8 N8 O16 Ru4 S2'
_chemical_formula_weight 2177.16
_space_group_IT_number 2
_symmetry_cell_setting triclinic
_symmetry_Int_Tables_number 2
_symmetry_space_group_name_Hall '-P 1'
_symmetry_space_group_name_H-M 'P -1'
_cell_angle_alpha 77.697(6)
_cell_angle_beta 76.965(6)
_cell_angle_gamma 73.843(5)
_cell_formula_units_Z 1
_cell_length_a 10.1901(17)
_cell_length_b 14.441(2)
_cell_length_c 14.560(2)
_cell_measurement_reflns_used 4735
_cell_measurement_temperature 103.1
_cell_measurement_theta_max 27.5
_cell_measurement_theta_min 3.0
_cell_volume 1978.9(5)
_computing_cell_refinement CrystalClear
_computing_data_collection CrystalClear
_computing_data_reduction CrystalStructure
_computing_publication_material 'CrystalStructure 3.8'
_computing_structure_refinement SHELXL
_computing_structure_solution SIR92
_diffrn_detector_area_resol_mean 7.31
_diffrn_measured_fraction_theta_full 0.976
_diffrn_measured_fraction_theta_max 0.749
_diffrn_measurement_device_type 'Rigaku Saturn'
_diffrn_measurement_method w
_diffrn_radiation_type 'Mo Ka'
_diffrn_radiation_wavelength 0.71075
_diffrn_reflns_av_R_equivalents 0.038
_diffrn_reflns_limit_h_max 13
_diffrn_reflns_limit_h_min -13
_diffrn_reflns_limit_k_max 18
_diffrn_reflns_limit_k_min -14
_diffrn_reflns_limit_l_max 18
_diffrn_reflns_limit_l_min -15
_diffrn_reflns_number 13460
_diffrn_reflns_theta_full 25.00
_diffrn_reflns_theta_max 25.00
_exptl_absorpt_coefficient_mu 1.162
_exptl_absorpt_correction_T_max 0.966
_exptl_absorpt_correction_T_min 0.891
_exptl_absorpt_correction_type multi-scan
_exptl_absorpt_process_details 'Jacobson, R. (1998) Private communication'
_exptl_crystal_colour brown
_exptl_crystal_density_diffrn 1.827
_exptl_crystal_density_method 'not measured'
_exptl_crystal_description prism
_exptl_crystal_F_000 1072.00
_exptl_crystal_size_max 0.09
_exptl_crystal_size_mid 0.05
_exptl_crystal_size_min 0.03
_refine_diff_density_max 1.25
_refine_diff_density_min -1.10
_refine_ls_extinction_method none
_refine_ls_goodness_of_fit_ref 1.067
_refine_ls_hydrogen_treatment refall
_refine_ls_number_parameters 533
_refine_ls_number_reflns 6803
_refine_ls_R_factor_gt 0.0539
_refine_ls_shift/su_max 0.0000
_refine_ls_structure_factor_coef Fsqd
_refine_ls_weighting_details 'w = 1/[s^2^(Fo^2^)+(0.0555P)^2^+4.2653P] where P=(Fo^2^+2Fc^2^)/3'
_refine_ls_weighting_scheme calc
_refine_ls_wR_factor_ref 0.1299
_reflns_number_gt 4973
_reflns_number_total 6803
_reflns_threshold_expression F^2^>2.0s(F^2^)
_cod_data_source_file b905486c.txt
_cod_data_source_block '__Ru2-o-F-BTDA'
_cod_original_cell_volume 1978.9(6)
_cod_original_formula_sum 'C72 H40 Cl8 F8 N8 O16 Ru4 S2 '
_cod_database_code 7201151

loop_
_symmetry_equiv_pos_site_id
_symmetry_equiv_pos_as_xyz
1 +X,+Y,+Z
2 -X,-Y,-Z

loop_
_atom_site_label
_atom_site_type_symbol
_atom_site_fract_x
_atom_site_fract_y
_atom_site_fract_z
_atom_site_U_iso_or_equiv
_atom_site_adp_type
_atom_site_occupancy
_atom_site_symmetry_multiplicity
_atom_site_calc_flag
_atom_site_refinement_flags
_atom_site_disorder_assembly
_atom_site_disorder_group
Ru(1) Ru 0.03322(5) 0.06865(3) -0.04111(3) 0.01955(14) Uani 1.00 1 d . . .
Ru(2) Ru 0.45221(6) 0.46413(4) -0.42729(3) 0.02093(14) Uani 1.00 1 d . . .
Cl(1) Cl 0.1587(3) 0.4533(2) 0.2496(2) 0.1309(16) Uani 1.00 1 d . . .
Cl(2) Cl 0.3913(2) 0.47915(17) 0.10287(15) 0.0603(6) Uani 1.00 1 d . . .
Cl(3) Cl 0.4299(2) 0.14675(13) -0.22707(13) 0.0399(4) Uani 1.00 1 d . . .
Cl(4) Cl 0.7266(2) 0.08060(16) -0.29555(17) 0.0620(6) Uani 1.00 1 d . . .
S(1) S -0.23907(18) 0.35844(12) 0.08382(12) 0.0313(4) Uani 1.00 1 d . . .
F(1) F -0.0194(5) -0.2448(3) -0.1842(3) 0.0568(13) Uani 1.00 1 d . . .
F(2) F -0.3625(4) 0.2868(2) -0.0955(3) 0.0457(11) Uani 1.00 1 d . . .
F(3) F 0.8224(5) 0.2752(3) -0.2882(3) 0.0674(14) Uani 1.00 1 d . . .
F(4) F 0.4873(7) 0.8561(3) -0.5226(3) 0.086(2) Uani 1.00 1 d . . .
O(1) O 0.0556(4) 0.0189(2) -0.1648(2) 0.0237(9) Uani 1.00 1 d . . .
O(2) O -0.0097(4) -0.1156(2) -0.0844(2) 0.0230(9) Uani 1.00 1 d . . .
O(3) O -0.1673(4) 0.1359(2) -0.0469(2) 0.0233(9) Uani 1.00 1 d . . .
O(4) O -0.2328(4) 0.0003(2) 0.0333(2) 0.0230(9) Uani 1.00 1 d . . .
O(5) O 0.6457(4) 0.4014(3) -0.3934(2) 0.0270(10) Uani 1.00 1 d . . .
O(6) O 0.7400(4) 0.4706(3) -0.5364(2) 0.0261(10) Uani 1.00 1 d . . .
O(7) O 0.4427(4) 0.5858(3) -0.3721(2) 0.0262(10) Uani 1.00 1 d . . .
O(8) O 0.5309(4) 0.6584(3) -0.5152(2) 0.0232(9) Uani 1.00 1 d . . .
N(1) N 0.0985(5) 0.2033(3) -0.1209(3) 0.0218(11) Uani 1.00 1 d . . .
N(2) N 0.3345(5) 0.4049(3) -0.2841(3) 0.0238(12) Uani 1.00 1 d . . .
N(3) N -0.1099(5) 0.3490(3) -0.0037(3) 0.0242(11) Uani 1.00 1 d . . .
N(4) N -0.2254(5) 0.4508(3) 0.1231(3) 0.0269(12) Uani 1.00 1 d . . .
C(1) C 0.0310(6) -0.0633(4) -0.1624(4) 0.0251(14) Uani 1.00 1 d . . .
C(2) C 0.0532(7) -0.0987(4) -0.2539(4) 0.0295(15) Uani 1.00 1 d . . .
C(3) C 0.1033(9) -0.0432(6) -0.3379(4) 0.047(2) Uani 1.00 1 d . . .
C(4) C 0.1296(11) -0.0755(6) -0.4255(5) 0.062(2) Uani 1.00 1 d . . .
C(5) C 0.1056(10) -0.1635(7) -0.4301(6) 0.064(2) Uani 1.00 1 d . . .
C(6) C 0.0567(10) -0.2206(6) -0.3485(6) 0.062(2) Uani 1.00 1 d . . .
C(7) C 0.0289(8) -0.1869(5) -0.2614(5) 0.0377(17) Uani 1.00 1 d . . .
C(8) C -0.2610(6) 0.0897(4) -0.0063(4) 0.0217(13) Uani 1.00 1 d . . .
C(9) C -0.4095(6) 0.1406(4) 0.0004(4) 0.0239(14) Uani 1.00 1 d . . .
C(10) C -0.4537(7) 0.2380(4) -0.0394(4) 0.0284(15) Uani 1.00 1 d . . .
C(11) C -0.5910(7) 0.2892(5) -0.0240(4) 0.0359(17) Uani 1.00 1 d . . .
C(12) C -0.6886(8) 0.2400(5) 0.0315(5) 0.0379(17) Uani 1.00 1 d . . .
C(13) C -0.6484(7) 0.1432(5) 0.0702(4) 0.0346(16) Uani 1.00 1 d . . .
C(14) C -0.5087(7) 0.0930(5) 0.0549(4) 0.0292(15) Uani 1.00 1 d . . .
C(15) C 0.7502(7) 0.4148(4) -0.4560(4) 0.0257(14) Uani 1.00 1 d . . .
C(16) C 0.8932(7) 0.3631(4) -0.4387(4) 0.0281(15) Uani 1.00 1 d . . .
C(17) C 0.9219(9) 0.2953(5) -0.3594(5) 0.0436(19) Uani 1.00 1 d . . .
C(18) C 1.0581(9) 0.2459(6) -0.3476(6) 0.050(2) Uani 1.00 1 d . . .
C(19) C 1.1651(10) 0.2678(6) -0.4165(6) 0.061(2) Uani 1.00 1 d . . .
C(20) C 1.1414(9) 0.3344(6) -0.4952(6) 0.058(2) Uani 1.00 1 d . . .
C(21) C 1.0061(8) 0.3822(5) -0.5078(6) 0.0451(19) Uani 1.00 1 d . . .
C(22) C 0.4834(6) 0.6572(4) -0.4264(4) 0.0226(14) Uani 1.00 1 d . . .
C(23) C 0.4804(7) 0.7403(4) -0.3792(4) 0.0266(15) Uani 1.00 1 d . . .
C(24) C 0.4748(8) 0.7240(5) -0.2833(5) 0.0404(19) Uani 1.00 1 d . . .
C(25) C 0.4796(11) 0.7961(6) -0.2363(5) 0.062(2) Uani 1.00 1 d . . .
C(26) C 0.4876(11) 0.8869(5) -0.2858(5) 0.062(2) Uani 1.00 1 d . . .
C(27) C 0.4911(12) 0.9054(5) -0.3819(5) 0.069(3) Uani 1.00 1 d . . .
C(28) C 0.4870(10) 0.8330(5) -0.4272(5) 0.050(2) Uani 1.00 1 d . . .
C(29) C 0.1142(6) 0.2815(4) -0.1324(3) 0.0172(12) Uani 1.00 1 d . . .
C(30) C 0.1394(6) 0.3748(4) -0.1434(4) 0.0194(13) Uani 1.00 1 d . . .
C(31) C 0.2482(6) 0.3943(4) -0.2214(4) 0.0203(13) Uani 1.00 1 d . . .
C(32) C 0.0717(6) 0.4376(4) -0.0763(4) 0.0192(13) Uani 1.00 1 d . . .
C(33) C -0.1148(6) 0.4789(4) 0.0677(3) 0.0187(12) Uani 1.00 1 d . . .
C(34) C -0.0476(6) 0.4195(4) -0.0056(4) 0.0202(13) Uani 1.00 1 d . . .
C(35) C 0.2743(10) 0.5254(7) 0.1996(6) 0.068(2) Uani 1.00 1 d . . .
C(36) C 0.5816(7) 0.1815(5) -0.2897(5) 0.0394(18) Uani 1.00 1 d . . .
H(1) H 0.1199 0.0178 -0.3356 0.056 Uiso 1.00 1 c R . .
H(2) H 0.1642 -0.0367 -0.4823 0.074 Uiso 1.00 1 c R . .
H(3) H 0.1230 -0.1848 -0.4901 0.077 Uiso 1.00 1 c R . .
H(4) H 0.0419 -0.2820 -0.3512 0.075 Uiso 1.00 1 c R . .
H(5) H -0.6181 0.3561 -0.0507 0.043 Uiso 1.00 1 c R . .
H(6) H -0.7837 0.2736 0.0428 0.046 Uiso 1.00 1 c R . .
H(7) H -0.7161 0.1101 0.1076 0.041 Uiso 1.00 1 c R . .
H(8) H -0.4817 0.0261 0.0819 0.035 Uiso 1.00 1 c R . .
H(9) H 1.0754 0.1981 -0.2929 0.060 Uiso 1.00 1 c R . .
H(10) H 1.2580 0.2357 -0.4091 0.073 Uiso 1.00 1 c R . .
H(11) H 1.2174 0.3488 -0.5423 0.069 Uiso 1.00 1 c R . .
H(12) H 0.9906 0.4282 -0.5640 0.054 Uiso 1.00 1 c R . .
H(13) H 0.4674 0.6618 -0.2478 0.049 Uiso 1.00 1 c R . .
H(14) H 0.4775 0.7826 -0.1693 0.074 Uiso 1.00 1 c R . .
H(15) H 0.4906 0.9365 -0.2533 0.075 Uiso 1.00 1 c R . .
H(16) H 0.4964 0.9681 -0.4171 0.083 Uiso 1.00 1 c R . .
H(17) H 0.3260 0.5284 0.2485 0.081 Uiso 1.00 1 c R . .
H(18) H 0.2225 0.5927 0.1779 0.081 Uiso 1.00 1 c R . .
H(19) H 0.5996 0.2296 -0.2577 0.047 Uiso 1.00 1 c R . .
H(20) H 0.5681 0.2135 -0.3552 0.047 Uiso 1.00 1 c R . .

loop_
_atom_site_aniso_label
_atom_site_aniso_U_11
_atom_site_aniso_U_22
_atom_site_aniso_U_33
_atom_site_aniso_U_12
_atom_site_aniso_U_13
_atom_site_aniso_U_23
Ru(1) 0.0216(3) 0.0141(2) 0.0212(2) -0.0065(2) 0.0017(2) -0.0022(2)
Ru(2) 0.0282(3) 0.0185(2) 0.0153(2) -0.0117(2) 0.0062(2) -0.0037(2)
Cl(1) 0.0590(19) 0.145(3) 0.136(2) -0.032(2) -0.0014(18) 0.081(2)
Cl(2) 0.0605(15) 0.0579(13) 0.0451(11) 0.0047(11) 0.0026(10) -0.0088(10)
Cl(3) 0.0373(11) 0.0274(9) 0.0475(10) -0.0079(8) 0.0055(8) -0.0036(8)
Cl(4) 0.0423(13) 0.0506(13) 0.0782(15) 0.0006(10) 0.0030(11) -0.0086(11)
S(1) 0.0275(9) 0.0271(9) 0.0391(9) -0.0156(7) 0.0150(7) -0.0151(7)
F(1) 0.082(3) 0.048(2) 0.048(2) -0.028(2) -0.005(2) -0.014(2)
F(2) 0.038(2) 0.034(2) 0.057(2) -0.010(2) -0.006(2) 0.010(2)
F(3) 0.071(3) 0.075(3) 0.047(2) -0.018(3) -0.001(2) -0.001(2)
F(4) 0.196(7) 0.036(2) 0.032(2) -0.046(3) -0.020(3) 0.005(2)
O(1) 0.027(2) 0.015(2) 0.026(2) -0.0064(19) 0.0003(19) -0.0019(18)
O(2) 0.025(2) 0.017(2) 0.026(2) -0.0092(19) 0.0023(19) -0.0051(18)
O(3) 0.022(2) 0.018(2) 0.028(2) -0.0062(19) 0.0008(18) -0.0030(18)
O(4) 0.020(2) 0.018(2) 0.028(2) -0.0058(18) 0.0011(18) -0.0018(18)
O(5) 0.035(2) 0.026(2) 0.021(2) -0.014(2) -0.001(2) -0.0014(19)
O(6) 0.024(2) 0.026(2) 0.025(2) -0.0090(19) 0.0052(18) -0.003(2)
O(7) 0.039(2) 0.021(2) 0.018(2) -0.013(2) 0.0063(19) -0.0076(18)
O(8) 0.030(2) 0.024(2) 0.015(2) -0.009(2) 0.0010(18) -0.0050(17)
N(1) 0.024(3) 0.021(2) 0.018(2) -0.009(2) 0.007(2) -0.004(2)
N(2) 0.033(3) 0.021(2) 0.018(2) -0.011(2) 0.004(2) -0.006(2)
N(3) 0.022(3) 0.019(2) 0.030(2) -0.010(2) 0.006(2) -0.005(2)
N(4) 0.026(3) 0.018(2) 0.033(3) -0.010(2) 0.008(2) -0.003(2)
C(1) 0.017(3) 0.024(3) 0.030(3) 0.000(2) -0.000(2) -0.006(2)
C(2) 0.035(4) 0.027(3) 0.021(3) -0.000(3) -0.004(2) -0.001(2)
C(3) 0.065(6) 0.051(5) 0.029(4) -0.021(4) 0.001(3) -0.018(3)
C(4) 0.102(8) 0.049(5) 0.033(4) -0.029(5) 0.004(4) -0.008(4)
C(5) 0.086(7) 0.070(6) 0.041(5) -0.020(5) 0.001(4) -0.030(4)
C(6) 0.093(8) 0.055(5) 0.049(5) -0.028(5) -0.008(5) -0.022(4)
C(7) 0.047(5) 0.029(3) 0.036(4) -0.012(3) -0.007(3) -0.001(3)
C(8) 0.028(3) 0.021(3) 0.020(3) -0.009(2) -0.004(2) -0.008(2)
C(9) 0.024(3) 0.018(3) 0.030(3) -0.004(2) -0.008(2) -0.004(2)
C(10) 0.029(4) 0.028(3) 0.029(3) -0.009(3) -0.003(2) -0.005(2)
C(11) 0.034(4) 0.034(4) 0.038(4) -0.002(3) -0.012(3) -0.003(3)
C(12) 0.031(4) 0.038(4) 0.041(4) 0.003(3) -0.012(3) -0.006(3)
C(13) 0.033(4) 0.040(4) 0.033(3) -0.011(3) -0.007(3) -0.007(3)
C(14) 0.029(4) 0.029(3) 0.033(3) -0.004(3) -0.010(3) -0.011(3)
C(15) 0.038(4) 0.025(3) 0.019(3) -0.016(3) 0.002(2) -0.009(2)
C(16) 0.031(4) 0.027(3) 0.027(3) -0.007(3) -0.011(3) -0.001(2)
C(17) 0.053(5) 0.049(4) 0.035(4) -0.022(4) 0.001(3) -0.016(3)
C(18) 0.059(6) 0.051(5) 0.047(4) -0.006(4) -0.032(4) -0.013(4)
C(19) 0.043(5) 0.064(6) 0.077(6) -0.011(4) -0.028(5) -0.002(5)
C(20) 0.042(5) 0.056(5) 0.071(6) -0.013(4) -0.013(4) 0.004(4)
C(21) 0.029(4) 0.046(4) 0.064(5) -0.013(3) -0.006(3) -0.014(4)
C(22) 0.032(3) 0.016(3) 0.020(3) -0.008(2) 0.001(2) -0.005(2)
C(23) 0.043(4) 0.018(3) 0.021(3) -0.010(3) -0.004(2) -0.005(2)
C(24) 0.060(5) 0.031(4) 0.035(4) -0.024(3) 0.002(3) -0.007(3)
C(25) 0.108(8) 0.055(5) 0.034(4) -0.045(5) 0.001(4) -0.014(4)
C(26) 0.123(9) 0.031(4) 0.046(5) -0.024(5) -0.031(5) -0.010(3)
C(27) 0.151(10) 0.030(4) 0.037(4) -0.036(5) -0.026(5) 0.003(3)
C(28) 0.096(7) 0.032(4) 0.024(3) -0.017(4) -0.008(4) -0.006(3)
C(29) 0.016(3) 0.022(3) 0.011(2) -0.005(2) 0.003(2) -0.003(2)
C(30) 0.020(3) 0.015(3) 0.019(3) -0.004(2) 0.002(2) 0.001(2)
C(31) 0.028(3) 0.013(2) 0.021(3) -0.009(2) 0.001(2) -0.004(2)
C(32) 0.021(3) 0.015(2) 0.020(3) -0.007(2) -0.001(2) 0.004(2)
C(33) 0.019(3) 0.018(3) 0.015(2) -0.004(2) -0.000(2) 0.001(2)
C(34) 0.013(3) 0.020(3) 0.028(3) -0.004(2) -0.005(2) -0.002(2)
C(35) 0.073(7) 0.082(7) 0.049(5) -0.018(5) 0.003(4) -0.028(5)
C(36) 0.037(4) 0.038(4) 0.035(4) -0.010(3) 0.005(3) 0.001(3)

loop_
_atom_type_symbol
_atom_type_description
_atom_type_scat_dispersion_real
_atom_type_scat_dispersion_imag
_atom_type_scat_source
C C 0.003 0.002
;
International Tables for Crystallography
(1992, Vol. C, Tables 4.2.6.8 and 6.1.1.4)
;
H H 0.000 0.000
;
International Tables for Crystallography
(1992, Vol. C, Table 6.1.1.4)
;
N N 0.006 0.003
;
International Tables for Crystallography
(1992, Vol. C, Tables 4.2.6.8 and 6.1.1.4)
;
O O 0.011 0.006
;
International Tables for Crystallography
(1992, Vol. C, Tables 4.2.6.8 and 6.1.1.4)
;
Cl Cl 0.148 0.159
;
International Tables for Crystallography
(1992, Vol. C, Tables 4.2.6.8 and 6.1.1.4)
;
F F 0.017 0.010
;
International Tables for Crystallography
(1992, Vol. C, Tables 4.2.6.8 and 6.1.1.4)
;
S S 0.125 0.123
;
International Tables for Crystallography
(1992, Vol. C, Tables 4.2.6.8 and 6.1.1.4)
;
Ru Ru -1.259 0.836
;
International Tables for Crystallography
(1992, Vol. C, Tables 4.2.6.8 and 6.1.1.4)
;

loop_
_geom_angle_atom_site_label_1
_geom_angle_atom_site_label_2
_geom_angle_atom_site_label_3
_geom_angle
_geom_angle_publ_flag
_geom_angle_site_symmetry_1
_geom_angle_site_symmetry_2
_geom_angle_site_symmetry_3
Ru(1) Ru(1) O(1) 89.54(11) yes 2_555 . .
Ru(1) Ru(1) O(2) 89.17(11) yes 2_555 . 2_555
Ru(1) Ru(1) O(3) 89.43(11) yes 2_555 . .
Ru(1) Ru(1) O(4) 89.63(11) yes 2_555 . 2_555
Ru(1) Ru(1) N(1) 179.67(15) yes 2_555 . .
O(1) Ru(1) O(2) 178.71(16) yes . . 2_555
O(1) Ru(1) O(3) 91.09(17) yes . . .
O(1) Ru(1) O(4) 89.30(17) yes . . 2_555
O(1) Ru(1) N(1) 90.77(18) yes . . .
O(2) Ru(1) O(3) 88.97(17) yes 2_555 . .
O(2) Ru(1) O(4) 90.62(17) yes 2_555 . 2_555
O(2) Ru(1) N(1) 90.52(18) yes 2_555 . .
O(3) Ru(1) O(4) 178.98(15) yes . . 2_555
O(3) Ru(1) N(1) 90.67(17) yes . . .
O(4) Ru(1) N(1) 90.27(17) yes 2_555 . .
Ru(2) Ru(2) O(5) 90.69(10) yes 2_664 . .
Ru(2) Ru(2) O(6) 88.09(11) yes 2_664 . 2_664
Ru(2) Ru(2) O(7) 89.02(10) yes 2_664 . .
Ru(2) Ru(2) O(8) 89.69(10) yes 2_664 . 2_664
Ru(2) Ru(2) N(2) 173.70(12) yes 2_664 . .
O(5) Ru(2) O(6) 178.69(16) yes . . 2_664
O(5) Ru(2) O(7) 90.29(19) yes . . .
O(5) Ru(2) O(8) 88.14(18) yes . . 2_664
O(5) Ru(2) N(2) 95.22(17) yes . . .
O(6) Ru(2) O(7) 89.19(19) yes 2_664 . .
O(6) Ru(2) O(8) 92.36(18) yes 2_664 . 2_664
O(6) Ru(2) N(2) 85.97(17) yes 2_664 . .
O(7) Ru(2) O(8) 177.95(17) yes . . 2_664
O(7) Ru(2) N(2) 88.81(18) yes . . .
O(8) Ru(2) N(2) 92.64(17) yes 2_664 . .
N(3) S(1) N(4) 101.0(3) yes . . .
Ru(1) O(1) C(1) 119.4(3) yes . . .
Ru(1) O(2) C(1) 119.5(4) yes 2_555 . .
Ru(1) O(3) C(8) 119.1(3) yes . . .
Ru(1) O(4) C(8) 118.9(4) yes 2_555 . .
Ru(2) O(5) C(15) 118.0(3) yes . . .
Ru(2) O(6) C(15) 120.1(4) yes 2_664 . .
Ru(2) O(7) C(22) 119.6(3) yes . . .
Ru(2) O(8) C(22) 118.2(4) yes 2_664 . .
Ru(1) N(1) C(29) 157.1(4) yes . . .
Ru(2) N(2) C(31) 161.9(4) yes . . .
S(1) N(3) C(34) 106.6(4) yes . . .
S(1) N(4) C(33) 106.5(4) yes . . .
O(1) C(1) O(2) 122.4(6) yes . . .
O(1) C(1) C(2) 117.8(5) yes . . .
O(2) C(1) C(2) 119.8(6) yes . . .
C(1) C(2) C(3) 119.2(7) yes . . .
C(1) C(2) C(7) 123.6(5) yes . . .
C(3) C(2) C(7) 117.1(6) yes . . .
C(2) C(3) C(4) 121.0(8) yes . . .
C(3) C(4) C(5) 120.2(7) yes . . .
C(4) C(5) C(6) 120.3(8) yes . . .
C(5) C(6) C(7) 118.9(9) yes . . .
F(1) C(7) C(2) 121.1(6) yes . . .
F(1) C(7) C(6) 116.6(7) yes . . .
C(2) C(7) C(6) 122.4(6) yes . . .
O(3) C(8) O(4) 122.8(5) yes . . .
O(3) C(8) C(9) 120.3(5) yes . . .
O(4) C(8) C(9) 116.8(5) yes . . .
C(8) C(9) C(10) 122.3(6) yes . . .
C(8) C(9) C(14) 119.3(5) yes . . .
C(10) C(9) C(14) 118.1(5) yes . . .
F(2) C(10) C(9) 120.6(5) yes . . .
F(2) C(10) C(11) 116.8(5) yes . . .
C(9) C(10) C(11) 122.6(6) yes . . .
C(10) C(11) C(12) 118.2(6) yes . . .
C(11) C(12) C(13) 120.5(6) yes . . .
C(12) C(13) C(14) 120.5(6) yes . . .
C(9) C(14) C(13) 120.1(5) yes . . .
O(5) C(15) O(6) 122.9(6) yes . . .
O(5) C(15) C(16) 120.3(5) yes . . .
O(6) C(15) C(16) 116.8(5) yes . . .
C(15) C(16) C(17) 124.1(6) yes . . .
C(15) C(16) C(21) 118.7(5) yes . . .
C(17) C(16) C(21) 117.2(6) yes . . .
F(3) C(17) C(16) 121.7(7) yes . . .
F(3) C(17) C(18) 116.1(6) yes . . .
C(16) C(17) C(18) 122.2(7) yes . . .
C(17) C(18) C(19) 118.5(7) yes . . .
C(18) C(19) C(20) 121.1(8) yes . . .
C(19) C(20) C(21) 120.5(8) yes . . .
C(16) C(21) C(20) 120.5(7) yes . . .
O(7) C(22) O(8) 123.4(6) yes . . .
O(7) C(22) C(23) 116.1(5) yes . . .
O(8) C(22) C(23) 120.4(5) yes . . .
C(22) C(23) C(24) 118.4(5) yes . . .
C(22) C(23) C(28) 124.4(5) yes . . .
C(24) C(23) C(28) 117.2(7) yes . . .
C(23) C(24) C(25) 121.3(6) yes . . .
C(24) C(25) C(26) 120.3(7) yes . . .
C(25) C(26) C(27) 119.5(9) yes . . .
C(26) C(27) C(28) 119.4(7) yes . . .
F(4) C(28) C(23) 120.7(7) yes . . .
F(4) C(28) C(27) 116.9(6) yes . . .
C(23) C(28) C(27) 122.4(6) yes . . .
N(1) C(29) C(30) 176.8(6) yes . . .
C(29) C(30) C(31) 114.5(5) yes . . .
C(29) C(30) C(32) 121.1(5) yes . . .
C(31) C(30) C(32) 124.1(6) yes . . .
N(2) C(31) C(30) 176.4(7) yes . . .
C(30) C(32) C(33) 124.6(5) yes . . 2_565
C(30) C(32) C(34) 121.6(6) yes . . .
C(33) C(32) C(34) 113.8(5) yes 2_565 . .
N(4) C(33) C(32) 123.9(5) yes . . 2_565
N(4) C(33) C(34) 113.0(6) yes . . .
C(32) C(33) C(34) 123.0(5) yes 2_565 . .
N(3) C(34) C(32) 123.8(5) yes . . .
N(3) C(34) C(33) 112.9(5) yes . . .
C(32) C(34) C(33) 123.2(6) yes . . .
Cl(1) C(35) Cl(2) 111.0(6) yes . . .
Cl(3) C(36) Cl(4) 111.8(4) yes . . .
C(2) C(3) H(1) 119.5 no . . .
C(4) C(3) H(1) 119.5 no . . .
C(3) C(4) H(2) 119.9 no . . .
C(5) C(4) H(2) 119.9 no . . .
C(4) C(5) H(3) 119.8 no . . .
C(6) C(5) H(3) 119.8 no . . .
C(5) C(6) H(4) 120.6 no . . .
C(7) C(6) H(4) 120.6 no . . .
C(10) C(11) H(5) 120.9 no . . .
C(12) C(11) H(5) 120.9 no . . .
C(11) C(12) H(6) 119.8 no . . .
C(13) C(12) H(6) 119.8 no . . .
C(12) C(13) H(7) 119.8 no . . .
C(14) C(13) H(7) 119.8 no . . .
C(9) C(14) H(8) 120.0 no . . .
C(13) C(14) H(8) 120.0 no . . .
C(17) C(18) H(9) 120.8 no . . .
C(19) C(18) H(9) 120.8 no . . .
C(18) C(19) H(10) 119.4 no . . .
C(20) C(19) H(10) 119.4 no . . .
C(19) C(20) H(11) 119.8 no . . .
C(21) C(20) H(11) 119.8 no . . .
C(16) C(21) H(12) 119.7 no . . .
C(20) C(21) H(12) 119.7 no . . .
C(23) C(24) H(13) 119.4 no . . .
C(25) C(24) H(13) 119.4 no . . .
C(24) C(25) H(14) 119.8 no . . .
C(26) C(25) H(14) 119.8 no . . .
C(25) C(26) H(15) 120.3 no . . .
C(27) C(26) H(15) 120.3 no . . .
C(26) C(27) H(16) 120.3 no . . .
C(28) C(27) H(16) 120.3 no . . .
Cl(1) C(35) H(17) 109.4 no . . .
Cl(1) C(35) H(18) 109.4 no . . .
Cl(2) C(35) H(17) 109.4 no . . .
Cl(2) C(35) H(18) 109.4 no . . .
H(17) C(35) H(18) 108.0 no . . .
Cl(3) C(36) H(19) 109.2 no . . .
Cl(3) C(36) H(20) 109.3 no . . .
Cl(4) C(36) H(19) 109.2 no . . .
Cl(4) C(36) H(20) 109.3 no . . .
H(19) C(36) H(20) 107.9 no . . .

loop_
_geom_bond_atom_site_label_1
_geom_bond_atom_site_label_2
_geom_bond_distance
_geom_bond_publ_flag
_geom_bond_site_symmetry_1
_geom_bond_site_symmetry_2
Ru(1) Ru(1) 2.2787(6) yes . 2_555
Ru(1) O(1) 2.021(4) yes . .
Ru(1) O(2) 2.024(4) yes . 2_555
Ru(1) O(3) 2.015(4) yes . .
Ru(1) O(4) 2.017(4) yes . 2_555
Ru(1) N(1) 2.232(5) yes . .
Ru(2) Ru(2) 2.2807(6) yes . 2_664
Ru(2) O(5) 2.051(4) yes . .
Ru(2) O(6) 2.057(4) yes . 2_664
Ru(2) O(7) 2.052(4) yes . .
Ru(2) O(8) 2.064(4) yes . 2_664
Ru(2) N(2) 2.280(4) yes . .
Cl(1) C(35) 1.725(11) yes . .
Cl(2) C(35) 1.747(9) yes . .
Cl(3) C(36) 1.753(7) yes . .
Cl(4) C(36) 1.764(6) yes . .
S(1) N(3) 1.610(5) yes . .
S(1) N(4) 1.609(6) yes . .
F(1) C(7) 1.336(8) yes . .
F(2) C(10) 1.342(8) yes . .
F(3) C(17) 1.322(9) yes . .
F(4) C(28) 1.357(8) yes . .
O(1) C(1) 1.272(8) yes . .
O(2) C(1) 1.276(6) yes . .
O(3) C(8) 1.280(8) yes . .
O(4) C(8) 1.278(6) yes . .
O(5) C(15) 1.266(7) yes . .
O(6) C(15) 1.280(6) yes . .
O(7) C(22) 1.266(7) yes . .
O(8) C(22) 1.272(6) yes . .
N(1) C(29) 1.156(8) yes . .
N(2) C(31) 1.134(7) yes . .
N(3) C(34) 1.335(9) yes . .
N(4) C(33) 1.338(8) yes . .
C(1) C(2) 1.476(9) yes . .
C(2) C(3) 1.388(9) yes . .
C(2) C(7) 1.392(11) yes . .
C(3) C(4) 1.396(12) yes . .
C(4) C(5) 1.376(15) yes . .
C(5) C(6) 1.373(12) yes . .
C(6) C(7) 1.397(12) yes . .
C(8) C(9) 1.478(8) yes . .
C(9) C(10) 1.391(8) yes . .
C(9) C(14) 1.384(9) yes . .
C(10) C(11) 1.381(9) yes . .
C(11) C(12) 1.390(10) yes . .
C(12) C(13) 1.375(9) yes . .
C(13) C(14) 1.398(9) yes . .
C(15) C(16) 1.491(9) yes . .
C(16) C(17) 1.374(9) yes . .
C(16) C(21) 1.396(10) yes . .
C(17) C(18) 1.404(12) yes . .
C(18) C(19) 1.364(12) yes . .
C(19) C(20) 1.349(12) yes . .
C(20) C(21) 1.393(11) yes . .
C(22) C(23) 1.495(10) yes . .
C(23) C(24) 1.357(9) yes . .
C(23) C(28) 1.383(9) yes . .
C(24) C(25) 1.378(13) yes . .
C(25) C(26) 1.369(11) yes . .
C(26) C(27) 1.362(11) yes . .
C(27) C(28) 1.364(13) yes . .
C(29) C(30) 1.411(9) yes . .
C(30) C(31) 1.437(8) yes . .
C(30) C(32) 1.407(8) yes . .
C(32) C(33) 1.431(10) yes . 2_565
C(32) C(34) 1.450(8) yes . .
C(33) C(34) 1.441(8) yes . .
C(3) H(1) 0.950 no . .
C(4) H(2) 0.950 no . .
C(5) H(3) 0.950 no . .
C(6) H(4) 0.950 no . .
C(11) H(5) 0.950 no . .
C(12) H(6) 0.950 no . .
C(13) H(7) 0.950 no . .
C(14) H(8) 0.950 no . .
C(18) H(9) 0.950 no . .
C(19) H(10) 0.950 no . .
C(20) H(11) 0.950 no . .
C(21) H(12) 0.950 no . .
C(24) H(13) 0.950 no . .
C(25) H(14) 0.950 no . .
C(26) H(15) 0.950 no . .
C(27) H(16) 0.950 no . .
C(35) H(17) 0.990 no . .
C(35) H(18) 0.990 no . .
C(36) H(19) 0.990 no . .
C(36) H(20) 0.990 no . .

loop_
_geom_contact_atom_site_label_1
_geom_contact_atom_site_label_2
_geom_contact_distance
_geom_contact_publ_flag
_geom_contact_site_symmetry_1
_geom_contact_site_symmetry_2
Cl(1) C(21) 3.579(8) ? . 1_456
Cl(2) Cl(2) 3.350(2) ? . 2_665
Cl(2) S(1) 3.529(2) ? . 2_565
Cl(2) F(2) 3.291(5) ? . 2_565
Cl(2) N(3) 3.584(5) ? . 2_565
Cl(2) C(11) 3.565(8) ? . 1_655
Cl(3) F(4) 3.558(4) ? . 2_664
Cl(3) N(1) 3.333(5) ? . .
Cl(3) N(2) 3.545(5) ? . .
Cl(3) C(29) 3.420(5) ? . .
Cl(3) C(31) 3.547(5) ? . .
Cl(4) F(3) 3.251(6) ? . .
S(1) Cl(2) 3.529(2) ? . 2_565
F(1) C(12) 3.281(8) ? . 2_455
F(1) C(13) 3.479(8) ? . 2_455
F(2) Cl(2) 3.291(4) ? . 2_565
F(2) F(3) 3.015(6) ? . 1_455
F(2) C(35) 3.075(11) ? . 2_565
F(3) Cl(4) 3.251(6) ? . .
F(3) F(2) 3.015(6) ? . 1_655
F(3) C(35) 3.217(12) ? . 2_665
F(3) C(36) 3.121(11) ? . .
F(4) Cl(3) 3.558(4) ? . 2_664
F(4) C(4) 3.539(11) ? . 1_565
F(4) C(19) 3.502(11) ? . 2_764
F(4) C(27) 3.476(9) ? . 2_674
F(4) C(36) 3.158(10) ? . 2_664
O(2) C(13) 3.571(9) ? . 2_455
O(4) C(13) 3.403(10) ? . 2_455
O(5) C(35) 3.539(12) ? . 2_665
O(5) C(36) 3.384(8) ? . .
O(6) C(20) 3.508(12) ? . 2_764
O(8) C(19) 3.422(11) ? . 2_764
O(8) C(20) 3.408(11) ? . 2_764
O(8) C(36) 3.453(7) ? . 2_664
N(1) Cl(3) 3.333(5) ? . .
N(1) C(18) 3.324(10) ? . 1_455
N(2) Cl(3) 3.545(5) ? . .
N(2) C(36) 3.500(8) ? . .
N(3) Cl(2) 3.584(5) ? . 2_565
N(3) C(35) 3.535(10) ? . 2_565
C(4) F(4) 3.539(11) ? . 1_545
C(4) C(28) 3.508(14) ? . 1_545
C(11) Cl(2) 3.565(8) ? . 1_455
C(11) C(30) 3.383(10) ? . 1_455
C(11) C(31) 3.483(9) ? . 1_455
C(12) F(1) 3.281(8) ? . 2_455
C(12) C(29) 3.313(10) ? . 1_455
C(12) C(30) 3.369(9) ? . 1_455
C(12) C(32) 3.537(8) ? . 1_455
C(13) F(1) 3.479(8) ? . 2_455
C(13) O(2) 3.571(9) ? . 2_455
C(13) O(4) 3.403(10) ? . 2_455
C(14) C(14) 3.351(11) ? . 2_455
C(18) N(1) 3.324(10) ? . 1_655
C(18) C(29) 3.474(11) ? . 1_655
C(19) F(4) 3.502(11) ? . 2_764
C(19) O(8) 3.422(11) ? . 2_764
C(20) O(6) 3.508(12) ? . 2_764
C(20) O(8) 3.408(11) ? . 2_764
C(21) Cl(1) 3.579(8) ? . 1_654
C(21) C(21) 3.424(12) ? . 2_764
C(27) F(4) 3.476(9) ? . 2_674
C(28) C(4) 3.508(14) ? . 1_565
C(29) Cl(3) 3.420(5) ? . .
C(29) C(12) 3.313(10) ? . 1_655
C(29) C(18) 3.474(11) ? . 1_455
C(30) C(11) 3.383(10) ? . 1_655
C(30) C(12) 3.369(9) ? . 1_655
C(31) Cl(3) 3.547(5) ? . .
C(31) C(11) 3.483(9) ? . 1_655
C(32) C(12) 3.537(8) ? . 1_655
C(35) F(2) 3.075(11) ? . 2_565
C(35) F(3) 3.217(12) ? . 2_665
C(35) O(5) 3.539(12) ? . 2_665
C(35) N(3) 3.535(10) ? . 2_565
C(36) F(3) 3.121(11) ? . .
C(36) F(4) 3.158(10) ? . 2_664
C(36) O(5) 3.384(8) ? . .
C(36) O(8) 3.453(7) ? . 2_664
C(36) N(2) 3.500(8) ? . .
Ru(2) H(20) 3.487 ? . .
Cl(1) H(4) 3.518 ? . 2_555
Cl(1) H(11) 3.191 ? . 1_456
Cl(1) H(12) 2.874 ? . 1_456
Cl(2) H(5) 3.170 ? . 1_655
Cl(2) H(13) 2.930 ? . 2_665
Cl(3) H(8) 2.915 ? . 2_555
Cl(3) H(10) 3.336 ? . 1_455
Cl(3) H(15) 3.014 ? . 1_545
Cl(4) H(2) 3.311 ? . 2_654
Cl(4) H(3) 3.388 ? . 2_654
Cl(4) H(7) 3.451 ? . 2_555
Cl(4) H(15) 3.473 ? . 1_545
F(1) H(6) 2.582 ? . 2_455
F(1) H(7) 2.990 ? . 2_455
F(2) H(17) 3.142 ? . 2_565
F(2) H(18) 2.495 ? . 2_565
F(2) H(19) 2.798 ? . 1_455
F(3) H(17) 2.929 ? . 2_665
F(3) H(18) 2.630 ? . 2_665
F(3) H(19) 2.458 ? . .
F(3) H(20) 3.356 ? . .
F(4) H(2) 3.203 ? . 1_565
F(4) H(10) 2.640 ? . 2_764
F(4) H(16) 2.541 ? . 2_674
F(4) H(20) 2.454 ? . 2_664
O(1) H(9) 2.877 ? . 1_455
O(2) H(6) 3.393 ? . 2_455
O(2) H(7) 2.867 ? . 2_455
O(4) H(7) 3.060 ? . 2_455
O(5) H(17) 2.629 ? . 2_665
O(5) H(19) 2.901 ? . .
O(5) H(20) 2.941 ? . .
O(6) H(4) 3.452 ? . 2_654
O(6) H(11) 3.230 ? . 2_764
O(7) H(17) 3.162 ? . 2_665
O(8) H(10) 2.868 ? . 2_764
O(8) H(11) 2.841 ? . 2_764
O(8) H(20) 2.516 ? . 2_664
N(1) H(6) 3.339 ? . 1_655
N(1) H(9) 2.586 ? . 1_455
N(2) H(5) 3.436 ? . 1_655
N(2) H(19) 3.178 ? . .
N(2) H(20) 3.290 ? . .
N(3) H(6) 3.373 ? . 1_655
N(3) H(18) 2.885 ? . 2_565
N(4) H(5) 2.909 ? . 2_465
C(1) H(7) 3.349 ? . 2_455
C(4) H(2) 3.403 ? . 2_554
C(7) H(7) 3.504 ? . 2_455
C(8) H(7) 3.591 ? . 2_455
C(9) H(8) 3.430 ? . 2_455
C(10) H(19) 3.124 ? . 1_455
C(13) H(8) 3.437 ? . 2_455
C(14) H(8) 2.927 ? . 2_455
C(15) H(3) 3.403 ? . 2_654
C(15) H(11) 3.514 ? . 2_764
C(15) H(17) 3.170 ? . 2_665
C(16) H(3) 3.031 ? . 2_654
C(16) H(4) 3.369 ? . 2_654
C(16) H(12) 3.542 ? . 2_764
C(16) H(17) 3.497 ? . 2_665
C(17) H(3) 3.148 ? . 2_654
C(17) H(17) 3.435 ? . 2_665
C(17) H(18) 3.242 ? . 2_665
C(17) H(19) 3.581 ? . .
C(18) H(1) 3.151 ? . 1_655
C(20) H(4) 3.530 ? . 2_654
C(20) H(12) 3.532 ? . 2_764
C(21) H(3) 3.464 ? . 2_654
C(21) H(4) 2.942 ? . 2_654
C(21) H(12) 3.143 ? . 2_764
C(22) H(10) 3.594 ? . 2_764
C(22) H(11) 2.959 ? . 2_764
C(22) H(20) 3.398 ? . 2_664
C(23) H(11) 3.046 ? . 2_764
C(27) H(16) 3.099 ? . 2_674
C(28) H(2) 3.479 ? . 1_565
C(28) H(10) 3.194 ? . 2_764
C(28) H(11) 3.414 ? . 2_764
C(28) H(16) 3.277 ? . 2_674
C(28) H(20) 3.566 ? . 2_664
C(29) H(6) 2.934 ? . 1_655
C(29) H(9) 2.990 ? . 1_455
C(29) H(18) 3.544 ? . 2_565
C(30) H(5) 2.997 ? . 1_655
C(30) H(6) 2.956 ? . 1_655
C(31) H(5) 2.977 ? . 1_655
C(32) H(5) 3.129 ? . 1_655
C(32) H(6) 2.872 ? . 1_655
C(33) H(5) 3.097 ? . 2_465
C(33) H(6) 3.561 ? . 2_465
C(34) H(6) 3.039 ? . 1_655
C(34) H(18) 3.447 ? . 2_565
C(35) H(13) 3.286 ? . 2_665
H(1) C(18) 3.151 ? . 1_455
H(1) H(9) 2.699 ? . 1_455
H(2) Cl(4) 3.311 ? . 2_654
H(2) F(4) 3.203 ? . 1_545
H(2) C(4) 3.403 ? . 2_554
H(2) C(28) 3.479 ? . 1_545
H(2) H(2) 3.341 ? . 2_554
H(3) Cl(4) 3.388 ? . 2_654
H(3) C(15) 3.403 ? . 2_654
H(3) C(16) 3.031 ? . 2_654
H(3) C(17) 3.148 ? . 2_654
H(3) C(21) 3.464 ? . 2_654
H(3) H(20) 3.410 ? . 2_654
H(4) Cl(1) 3.518 ? . 2_555
H(4) O(6) 3.452 ? . 2_654
H(4) C(16) 3.369 ? . 2_654
H(4) C(20) 3.530 ? . 2_654
H(4) C(21) 2.942 ? . 2_654
H(4) H(12) 2.788 ? . 2_654
H(5) Cl(2) 3.170 ? . 1_455
H(5) N(2) 3.436 ? . 1_455
H(5) N(4) 2.909 ? . 2_465
H(5) C(30) 2.997 ? . 1_455
H(5) C(31) 2.977 ? . 1_455
H(5) C(32) 3.129 ? . 1_455
H(5) C(33) 3.097 ? . 2_465
H(6) F(1) 2.582 ? . 2_455
H(6) O(2) 3.393 ? . 2_455
H(6) N(1) 3.339 ? . 1_455
H(6) N(3) 3.373 ? . 1_455
H(6) C(29) 2.934 ? . 1_455
H(6) C(30) 2.956 ? . 1_455
H(6) C(32) 2.872 ? . 1_455
H(6) C(33) 3.561 ? . 2_465
H(6) C(34) 3.039 ? . 1_455
H(7) Cl(4) 3.451 ? . 2_555
H(7) F(1) 2.990 ? . 2_455
H(7) O(2) 2.867 ? . 2_455
H(7) O(4) 3.060 ? . 2_455
H(7) C(1) 3.349 ? . 2_455
H(7) C(7) 3.504 ? . 2_455
H(7) C(8) 3.591 ? . 2_455
H(8) Cl(3) 2.915 ? . 2_555
H(8) C(9) 3.430 ? . 2_455
H(8) C(13) 3.437 ? . 2_455
H(8) C(14) 2.927 ? . 2_455
H(8) H(8) 2.777 ? . 2_455
H(9) O(1) 2.877 ? . 1_655
H(9) N(1) 2.586 ? . 1_655
H(9) C(29) 2.990 ? . 1_655
H(9) H(1) 2.699 ? . 1_655
H(10) Cl(3) 3.336 ? . 1_655
H(10) F(4) 2.640 ? . 2_764
H(10) O(8) 2.868 ? . 2_764
H(10) C(22) 3.594 ? . 2_764
H(10) C(28) 3.194 ? . 2_764
H(10) H(20) 3.339 ? . 1_655
H(11) Cl(1) 3.191 ? . 1_654
H(11) O(6) 3.230 ? . 2_764
H(11) O(8) 2.841 ? . 2_764
H(11) C(15) 3.514 ? . 2_764
H(11) C(22) 2.959 ? . 2_764
H(11) C(23) 3.046 ? . 2_764
H(11) C(28) 3.414 ? . 2_764
H(12) Cl(1) 2.874 ? . 1_654
H(12) C(16) 3.542 ? . 2_764
H(12) C(20) 3.532 ? . 2_764
H(12) C(21) 3.143 ? . 2_764
H(12) H(4) 2.788 ? . 2_654
H(12) H(12) 3.138 ? . 2_764
H(13) Cl(2) 2.930 ? . 2_665
H(13) C(35) 3.286 ? . 2_665
H(13) H(17) 2.960 ? . 2_665
H(15) Cl(3) 3.014 ? . 1_565
H(15) Cl(4) 3.473 ? . 1_565
H(16) F(4) 2.541 ? . 2_674
H(16) C(27) 3.099 ? . 2_674
H(16) C(28) 3.277 ? . 2_674
H(16) H(16) 2.386 ? . 2_674
H(17) F(2) 3.142 ? . 2_565
H(17) F(3) 2.929 ? . 2_665
H(17) O(5) 2.629 ? . 2_665
H(17) O(7) 3.162 ? . 2_665
H(17) C(15) 3.170 ? . 2_665
H(17) C(16) 3.497 ? . 2_665
H(17) C(17) 3.435 ? . 2_665
H(17) H(13) 2.960 ? . 2_665
H(18) F(2) 2.495 ? . 2_565
H(18) F(3) 2.630 ? . 2_665
H(18) N(3) 2.885 ? . 2_565
H(18) C(17) 3.242 ? . 2_665
H(18) C(29) 3.544 ? . 2_565
H(18) C(34) 3.447 ? . 2_565
H(19) F(2) 2.798 ? . 1_655
H(19) F(3) 2.458 ? . .
H(19) O(5) 2.901 ? . .
H(19) N(2) 3.178 ? . .
H(19) C(10) 3.124 ? . 1_655
H(19) C(17) 3.581 ? . .
H(20) Ru(2) 3.487 ? . .
H(20) F(3) 3.356 ? . .
H(20) F(4) 2.454 ? . 2_664
H(20) O(5) 2.941 ? . .
H(20) O(8) 2.516 ? . 2_664
H(20) N(2) 3.290 ? . .
H(20) C(22) 3.398 ? . 2_664
H(20) C(28) 3.566 ? . 2_664
H(20) H(3) 3.410 ? . 2_654
H(20) H(10) 3.339 ? . 1_455
